data_2204789
loop_
_publ_author_name
'Liangzhong Xu'
'Chongyi Zhu'
'Guodong Si'
'Yongqi Qin'
'Kai Li'

_publ_section_title
3-Anilino-1-(2-fluoro-5-methylphenyl)-3-(methylsulfanyl)-2-(1<i>H</i>-1,2,4-triazol-1-yl)prop-2-en-1-one
_journal_issue 12
_journal_name_full 'Acta Crystallographica Section E'
_journal_page_first o2471
_journal_page_last o2472
_journal_paper_doi 10.1107/S160053680403048X
_journal_volume 60
_journal_year 2004
_chemical_formula_moiety 'C19 H17 F N4 O S'
_chemical_formula_sum 'C19 H17 F N4 O S'
_chemical_formula_weight 368.43
_chemical_name_systematic
;
 ?
;
_space_group_IT_number 14
_symmetry_cell_setting monoclinic
_symmetry_space_group_name_Hall '-P 2ybc'
_symmetry_space_group_name_H-M 'P 1 21/c 1'
_atom_sites_solution_hydrogens geom
_atom_sites_solution_primary direct
_atom_sites_solution_secondary difmap
_audit_creation_method SHELXL-97
_cell_angle_alpha 90.00
_cell_angle_beta 103.76(3)
_cell_angle_gamma 90.00
_cell_formula_units_Z 4
_cell_length_a 19.651(6)
_cell_length_b 5.6123(11)
_cell_length_c 17.187(3)
_cell_measurement_reflns_used 905
_cell_measurement_temperature 293(2)
_cell_measurement_theta_max 26.31
_cell_measurement_theta_min 2.42
_cell_volume 1841.1(8)
_computing_cell_refinement 'SAINT (Siemens, 1996)'
_computing_data_collection 'SMART (Siemens, 1996)'
_computing_data_reduction SAINT
_computing_molecular_graphics 'SHELXTL (Sheldrick, 1990)'
_computing_publication_material 'WinGX (Farrugia, 1999)'
_computing_structure_refinement 'SHELXL97 (Sheldrick, 1997)'
_computing_structure_solution 'SHELXS97 (Sheldrick, 1997)'
_diffrn_ambient_temperature 293(2)
_diffrn_measured_fraction_theta_full 0.996
_diffrn_measured_fraction_theta_max 0.996
_diffrn_measurement_device_type 'Bruker SMART CCD area detector'
_diffrn_measurement_method '\f and \w scans'
_diffrn_radiation_monochromator graphite
_diffrn_radiation_source 'fine-focus sealed tube'
_diffrn_radiation_type MoK\a
_diffrn_radiation_wavelength 0.71073
_diffrn_reflns_av_R_equivalents 0.0271
_diffrn_reflns_av_sigmaI/netI 0.0314
_diffrn_reflns_limit_h_max 23
_diffrn_reflns_limit_h_min -24
_diffrn_reflns_limit_k_max 6
_diffrn_reflns_limit_k_min -7
_diffrn_reflns_limit_l_max 15
_diffrn_reflns_limit_l_min -21
_diffrn_reflns_number 10219
_diffrn_reflns_theta_full 26.41
_diffrn_reflns_theta_max 26.41
_diffrn_reflns_theta_min 1.07
_diffrn_standards_decay_% 0
_diffrn_standards_interval_count 100
_diffrn_standards_number 3
_exptl_absorpt_coefficient_mu 0.201
_exptl_absorpt_correction_type none
_exptl_crystal_colour yellow
_exptl_crystal_density_diffrn 1.329
_exptl_crystal_density_meas ?
_exptl_crystal_density_method .
_exptl_crystal_description block
_exptl_crystal_F_000 768
_exptl_crystal_size_max 0.30
_exptl_crystal_size_mid 0.20
_exptl_crystal_size_min 0.18
_refine_diff_density_max 0.213
_refine_diff_density_min -0.294
_refine_ls_extinction_coef 0.009(2)
_refine_ls_extinction_method none
_refine_ls_goodness_of_fit_ref 1.015
_refine_ls_hydrogen_treatment constr
_refine_ls_matrix_type full
_refine_ls_number_parameters 236
_refine_ls_number_reflns 3755
_refine_ls_number_restraints 0
_refine_ls_restrained_S_all 1.015
_refine_ls_R_factor_all 0.0651
_refine_ls_R_factor_gt 0.0424
_refine_ls_shift/su_max 0.000
_refine_ls_shift/su_mean 0.000
_refine_ls_structure_factor_coef Fsqd
_refine_ls_weighting_details 'calc w = 1/[\s^2^(Fo^2^)+(0.0643P)^2^+0.5510P] where P = (Fo^2^+2Fc^2^)/3'
_refine_ls_weighting_scheme calc
_refine_ls_wR_factor_gt 0.1068
_refine_ls_wR_factor_ref 0.1246
_reflns_number_gt 2690
_reflns_number_total 3755
_reflns_threshold_expression I>2\s(I)
_cod_data_source_file rz6019.cif
_cod_data_source_block I
_cod_depositor_comments
;
The following automatic conversions were performed:
'_symmetry_cell_setting' value 'Monoclinic' changed to 'monoclinic'
according to '/home/saulius/struct/CIF-dictionaries/cif_core.dic'
dictionary named 'cif_core.dic' version 2.4.1 from 2010-06-29.

Automatic conversion script
Id: cif_fix_enum 1527 2010-12-29 10:47:43Z saulius 

The following automatic conversions were performed:

'_symmetry_cell_setting' value 'Monoclinic' changed to 'monoclinic'
according to /home/saulius/struct/CIF-dictionaries/cif_core.dic
dictionary named 'cif_core.dic' version 2.4.1 from 2010-06-29.

Automatic conversion script
Id: cif_fix_values 1715 2011-07-08 13:25:40Z adriana 
;
_cod_original_sg_symbol_Hall '-P 2y bc'
_cod_original_sg_symbol_H-M P21/c
_cod_database_code 2204789
_cod_database_fobs_code 2204789

loop_
_symmetry_equiv_pos_as_xyz
'x, y, z'
'-x, y+1/2, -z+1/2'
'-x, -y, -z'
'x, -y-1/2, z-1/2'

loop_
_atom_site_label
_atom_site_fract_x
_atom_site_fract_y
_atom_site_fract_z
_atom_site_U_iso_or_equiv
_atom_site_adp_type
_atom_site_calc_flag
_atom_site_refinement_flags
_atom_site_occupancy
_atom_site_type_symbol
S1 0.23960(3) 0.34227(11) 0.22303(3) 0.05184(19) Uani d . 1 S
F1 0.22987(7) -0.3556(3) -0.08229(10) 0.0734(4) Uani d . 1 F
O1 0.17321(7) 0.0647(3) -0.03601(8) 0.0542(4) Uani d . 1 O
N1 0.32573(7) 0.1432(3) 0.12732(9) 0.0333(3) Uani d . 1 N
N2 0.36603(8) 0.3433(3) 0.14501(10) 0.0436(4) Uani d . 1 N
N3 0.42512(9) 0.0181(4) 0.20105(12) 0.0584(5) Uani d . 1 N
N4 0.13847(8) 0.2649(3) 0.08581(9) 0.0439(4) Uani d . 1 N
H4 0.1263 0.1788 0.0434 0.053 Uiso calc R 1 H
C1 0.34906(10) 0.1418(4) -0.03972(11) 0.0410(4) Uani d . 1 C
H1 0.3555 0.2815 -0.0098 0.049 Uiso calc R 1 H
C2 0.39774(10) 0.0816(4) -0.08358(12) 0.0456(5) Uani d . 1 C
C3 0.46048(12) 0.2381(5) -0.08191(16) 0.0648(6) Uani d . 1 C
H3A 0.5015 0.1407 -0.0762 0.097 Uiso d R 1 H
H3B 0.4667 0.3464 -0.0376 0.097 Uiso d R 1 H
H3C 0.4531 0.3268 -0.1310 0.097 Uiso d R 1 H
C4 0.38672(12) -0.1256(4) -0.12847(13) 0.0528(6) Uani d . 1 C
H4A 0.4180 -0.1674 -0.1592 0.063 Uiso calc R 1 H
C5 0.33024(12) -0.2713(4) -0.12841(13) 0.0549(6) Uani d . 1 C
H5 0.3237 -0.4112 -0.1582 0.066 Uiso calc R 1 H
C6 0.28391(11) -0.2074(4) -0.08392(13) 0.0477(5) Uani d . 1 C
C7 0.29133(9) 0.0005(4) -0.03921(11) 0.0389(4) Uani d . 1 C
C8 0.23557(9) 0.0759(4) 0.00201(11) 0.0390(4) Uani d . 1 C
C9 0.25441(9) 0.1581(3) 0.08347(10) 0.0343(4) Uani d . 1 C
C10 0.36204(10) -0.0456(4) 0.16127(12) 0.0450(5) Uani d . 1 C
H10 0.3451 -0.2010 0.1574 0.054 Uiso calc R 1 H
C11 0.42467(10) 0.2563(5) 0.18908(13) 0.0513(5) Uani d . 1 C
H11 0.4632 0.3519 0.2106 0.062 Uiso calc R 1 H
C12 0.20653(9) 0.2501(4) 0.12322(10) 0.0360(4) Uani d . 1 C
C13 0.17343(13) 0.2477(6) 0.27233(13) 0.0719(8) Uani d . 1 C
H13A 0.1332 0.3491 0.2566 0.108 Uiso calc R 1 H
H13B 0.1914 0.2570 0.3293 0.108 Uiso calc R 1 H
H13C 0.1603 0.0862 0.2575 0.108 Uiso calc R 1 H
C14 0.08336(9) 0.3983(4) 0.10441(11) 0.0409(5) Uani d . 1 C
C15 0.01670(10) 0.3041(5) 0.08238(13) 0.0536(6) Uani d . 1 C
H15 0.0094 0.1568 0.0570 0.064 Uiso calc R 1 H
C16 -0.03955(12) 0.4288(6) 0.09805(16) 0.0736(8) Uani d . 1 C
H16 -0.0845 0.3659 0.0828 0.088 Uiso calc R 1 H
C17 -0.02862(15) 0.6439(6) 0.13599(17) 0.0807(9) Uani d . 1 C
H17 -0.0660 0.7267 0.1475 0.097 Uiso calc R 1 H
C18 0.03707(16) 0.7369(6) 0.15688(17) 0.0783(8) Uani d . 1 C
H18 0.0441 0.8831 0.1831 0.094 Uiso calc R 1 H
C19 0.09361(12) 0.6187(4) 0.13998(16) 0.0599(6) Uani d . 1 C
H19 0.1379 0.6875 0.1525 0.072 Uiso calc R 1 H

loop_
_atom_site_aniso_label
_atom_site_aniso_U_11
_atom_site_aniso_U_22
_atom_site_aniso_U_33
_atom_site_aniso_U_12
_atom_site_aniso_U_13
_atom_site_aniso_U_23
S1 0.0366(3) 0.0796(4) 0.0369(3) 0.0015(3) 0.0039(2) -0.0162(3)
F1 0.0651(9) 0.0683(9) 0.0906(11) -0.0167(7) 0.0258(8) -0.0295(8)
O1 0.0330(7) 0.0847(11) 0.0390(7) 0.0091(7) -0.0027(6) -0.0157(8)
N1 0.0246(7) 0.0391(9) 0.0333(8) 0.0021(6) 0.0012(6) -0.0035(7)
N2 0.0344(8) 0.0445(10) 0.0496(10) -0.0070(7) 0.0056(7) -0.0070(8)
N3 0.0345(9) 0.0690(14) 0.0619(12) 0.0118(9) -0.0078(8) -0.0040(10)
N4 0.0284(8) 0.0616(11) 0.0386(8) 0.0069(8) 0.0017(6) -0.0119(8)
C1 0.0408(10) 0.0443(11) 0.0365(10) 0.0066(9) 0.0063(8) -0.0017(8)
C2 0.0420(11) 0.0561(13) 0.0391(10) 0.0111(9) 0.0106(9) 0.0074(9)
C3 0.0518(13) 0.0794(17) 0.0688(15) 0.0020(13) 0.0255(12) 0.0048(14)
C4 0.0543(13) 0.0632(15) 0.0444(11) 0.0193(11) 0.0185(10) 0.0008(10)
C5 0.0620(14) 0.0519(13) 0.0506(12) 0.0123(11) 0.0131(11) -0.0137(11)
C6 0.0441(11) 0.0502(13) 0.0475(11) 0.0033(10) 0.0080(9) -0.0063(10)
C7 0.0356(10) 0.0472(12) 0.0316(9) 0.0085(8) 0.0034(7) -0.0018(8)
C8 0.0325(10) 0.0453(11) 0.0371(10) 0.0048(8) 0.0045(8) -0.0027(9)
C9 0.0259(9) 0.0416(10) 0.0324(9) 0.0040(8) 0.0009(7) -0.0025(8)
C10 0.0387(10) 0.0435(11) 0.0481(11) 0.0093(9) 0.0006(9) 0.0006(9)
C11 0.0273(10) 0.0698(16) 0.0530(12) -0.0052(10) 0.0017(9) -0.0131(11)
C12 0.0300(9) 0.0429(10) 0.0328(9) 0.0016(8) 0.0030(7) -0.0026(8)
C13 0.0574(14) 0.122(2) 0.0376(11) 0.0044(15) 0.0133(10) 0.0087(14)
C14 0.0315(9) 0.0569(13) 0.0346(9) 0.0085(9) 0.0080(8) 0.0048(9)
C15 0.0347(11) 0.0753(16) 0.0488(12) 0.0023(10) 0.0058(9) 0.0030(11)
C16 0.0315(12) 0.123(3) 0.0681(16) 0.0115(14) 0.0157(11) 0.0233(18)
C17 0.0637(18) 0.119(3) 0.0665(17) 0.0475(18) 0.0296(14) 0.0152(17)
C18 0.0781(19) 0.0764(19) 0.0788(19) 0.0350(16) 0.0153(15) -0.0052(15)
C19 0.0467(13) 0.0573(15) 0.0731(16) 0.0107(11) 0.0092(11) -0.0032(12)

loop_
_atom_type_symbol
_atom_type_description
_atom_type_scat_dispersion_real
_atom_type_scat_dispersion_imag
_atom_type_scat_source
C C 0.0033 0.0016 'International Tables Vol C Tables 4.2.6.8 and 6.1.1.4'
H H 0.0000 0.0000 'International Tables Vol C Tables 4.2.6.8 and 6.1.1.4'
N N 0.0061 0.0033 'International Tables Vol C Tables 4.2.6.8 and 6.1.1.4'
O O 0.0106 0.0060 'International Tables Vol C Tables 4.2.6.8 and 6.1.1.4'
F F 0.0171 0.0103 'International Tables Vol C Tables 4.2.6.8 and 6.1.1.4'
S S 0.1246 0.1234 'International Tables Vol C Tables 4.2.6.8 and 6.1.1.4'

loop_
_geom_angle_atom_site_label_1
_geom_angle_atom_site_label_2
_geom_angle_atom_site_label_3
_geom_angle
_geom_angle_publ_flag
C12 S1 C13 103.44(11) yes
C10 N1 N2 109.55(15) ?
C10 N1 C9 129.38(16) ?
N2 N1 C9 120.92(15) ?
C11 N2 N1 101.86(17) ?
C10 N3 C11 102.61(17) ?
C12 N4 C14 130.85(17) yes
C12 N4 H4 114.6 yes
C14 N4 H4 114.6 ?
C7 C1 C2 122.23(19) yes
C7 C1 H1 118.9 ?
C2 C1 H1 118.9 ?
C4 C2 C1 118.0(2) ?
C4 C2 C3 121.2(2) ?
C1 C2 C3 120.8(2) ?
C2 C3 H3A 109.5 ?
C2 C3 H3B 109.5 ?
H3A C3 H3B 109.5 ?
C2 C3 H3C 109.5 ?
H3A C3 H3C 109.5 ?
H3B C3 H3C 109.5 ?
C5 C4 C2 121.1(2) ?
C5 C4 H4A 119.4 ?
C2 C4 H4A 119.4 ?
C6 C5 C4 119.2(2) ?
C6 C5 H5 120.4 ?
C4 C5 H5 120.4 ?
F1 C6 C5 118.7(2) ?
F1 C6 C7 119.03(18) ?
C5 C6 C7 122.3(2) ?
C6 C7 C1 117.17(18) ?
C6 C7 C8 120.47(18) ?
C1 C7 C8 122.18(17) ?
O1 C8 C9 121.39(17) ?
O1 C8 C7 118.42(16) ?
C9 C8 C7 120.19(16) ?
C12 C9 N1 117.23(15) ?
C12 C9 C8 123.49(16) ?
N1 C9 C8 119.28(15) ?
N3 C10 N1 110.62(19) ?
N3 C10 H10 124.7 ?
N1 C10 H10 124.7 ?
N2 C11 N3 115.36(19) ?
N2 C11 H11 122.3 ?
N3 C11 H11 122.3 ?
N4 C12 C9 120.17(16) ?
N4 C12 S1 122.91(14) ?
C9 C12 S1 116.92(13) ?
S1 C13 H13A 109.5 ?
S1 C13 H13B 109.5 ?
H13A C13 H13B 109.5 ?
S1 C13 H13C 109.5 ?
H13A C13 H13C 109.5 ?
H13B C13 H13C 109.5 ?
C19 C14 C15 119.8(2) ?
C19 C14 N4 122.56(19) ?
C15 C14 N4 117.61(19) ?
C14 C15 C16 120.1(3) ?
C14 C15 H15 119.9 ?
C16 C15 H15 119.9 ?
C17 C16 C15 119.8(3) ?
C17 C16 H16 120.1 ?
C15 C16 H16 120.1 ?
C18 C17 C16 119.8(2) ?
C18 C17 H17 120.1 ?
C16 C17 H17 120.1 ?
C17 C18 C19 121.3(3) ?
C17 C18 H18 119.3 ?
C19 C18 H18 119.3 ?
C14 C19 C18 119.0(2) ?
C14 C19 H19 120.5 ?
C18 C19 H19 120.5 ?

loop_
_geom_bond_atom_site_label_1
_geom_bond_atom_site_label_2
_geom_bond_distance
_geom_bond_publ_flag
S1 C12 1.7614(19) yes
S1 C13 1.793(3) yes
F1 C6 1.354(2) yes
O1 C8 1.246(2) yes
N1 C10 1.332(2) ?
N1 N2 1.366(2) ?
N1 C9 1.427(2) ?
N2 C11 1.313(3) ?
N3 C10 1.315(3) ?
N3 C11 1.352(3) ?
N4 C12 1.342(2) yes
N4 C14 1.414(2) ?
N4 H4 0.8600 ?
C1 C7 1.386(3) ?
C1 C2 1.393(3) ?
C1 H1 0.9300 ?
C2 C4 1.384(3) ?
C2 C3 1.508(3) ?
C3 H3A 0.9600 ?
C3 H3B 0.9600 ?
C3 H3C 0.9600 ?
C4 C5 1.379(3) ?
C4 H4A 0.9300 ?
C5 C6 1.369(3) ?
C5 H5 0.9300 ?
C6 C7 1.386(3) ?
C7 C8 1.500(3) ?
C8 C9 1.437(3) ?
C9 C12 1.387(2) ?
C10 H10 0.9300 ?
C11 H11 0.9300 ?
C13 H13A 0.9600 ?
C13 H13B 0.9600 ?
C13 H13C 0.9600 ?
C14 C19 1.374(3) ?
C14 C15 1.379(3) ?
C15 C16 1.388(3) ?
C15 H15 0.9300 ?
C16 C17 1.365(4) ?
C16 H16 0.9300 ?
C17 C18 1.359(4) ?
C17 H17 0.9300 ?
C18 C19 1.383(3) ?
C18 H18 0.9300 ?
C19 H19 0.9300 ?

loop_
_geom_hbond_atom_site_label_D
_geom_hbond_atom_site_label_H
_geom_hbond_atom_site_label_A
_geom_hbond_site_symmetry_A
_geom_hbond_distance_DH
_geom_hbond_distance_HA
_geom_hbond_distance_DA
_geom_hbond_angle_DHA
_geom_hbond_publ_flag
N4 H4 O1 ? 0.86 1.93 2.606(2) 134.7 yes
C10 H10 N2 1_545 0.93 2.61 3.444(3) 149.9 yes
C11 H11 N3 2_655 0.93 2.53 3.433(3) 163.5 yes
C19 H19 S1 ? 0.93 2.84 3.275(3) 109.9 yes

loop_
_geom_torsion_atom_site_label_1
_geom_torsion_atom_site_label_2
_geom_torsion_atom_site_label_3
_geom_torsion_atom_site_label_4
_geom_torsion
C10 N1 N2 C11 0.1(2)
C9 N1 N2 C11 176.00(16)
C7 C1 C2 C4 0.7(3)
C7 C1 C2 C3 -179.22(19)
C1 C2 C4 C5 -1.5(3)
C3 C2 C4 C5 178.5(2)
C2 C4 C5 C6 0.9(3)
C4 C5 C6 F1 -177.9(2)
C4 C5 C6 C7 0.6(3)
F1 C6 C7 C1 177.21(18)
C5 C6 C7 C1 -1.3(3)
F1 C6 C7 C8 -7.6(3)
C5 C6 C7 C8 173.8(2)
C2 C1 C7 C6 0.6(3)
C2 C1 C7 C8 -174.42(18)
C6 C7 C8 O1 -45.1(3)
C1 C7 C8 O1 129.8(2)
C6 C7 C8 C9 134.8(2)
C1 C7 C8 C9 -50.3(3)
C10 N1 C9 C12 102.2(2)
N2 N1 C9 C12 -72.8(2)
C10 N1 C9 C8 -77.0(3)
N2 N1 C9 C8 108.0(2)
O1 C8 C9 C12 -6.0(3)
C7 C8 C9 C12 174.16(18)
O1 C8 C9 N1 173.18(18)
C7 C8 C9 N1 -6.7(3)
C11 N3 C10 N1 0.0(2)
N2 N1 C10 N3 -0.1(2)
C9 N1 C10 N3 -175.53(17)
N1 N2 C11 N3 -0.1(2)
C10 N3 C11 N2 0.0(3)
C14 N4 C12 C9 -162.9(2)
C14 N4 C12 S1 17.4(3)
N1 C9 C12 N4 -178.79(18)
C8 C9 C12 N4 0.4(3)
N1 C9 C12 S1 0.9(2)
C8 C9 C12 S1 -179.91(16)
C13 S1 C12 N4 39.1(2)
C13 S1 C12 C9 -140.61(18)
C12 N4 C14 C19 33.2(3)
C12 N4 C14 C15 -149.6(2)
C19 C14 C15 C16 -1.7(3)
N4 C14 C15 C16 -179.1(2)
C14 C15 C16 C17 -0.6(4)
C15 C16 C17 C18 1.2(4)
C16 C17 C18 C19 0.5(4)
C15 C14 C19 C18 3.4(3)
N4 C14 C19 C18 -179.4(2)
C17 C18 C19 C14 -2.8(4)

loop_
_cod_related_entry_id
_cod_related_entry_database
_cod_related_entry_code
1 ChemSpider 21173794
